data_2203052
loop_
_publ_author_name
'Tuncer H\"okelek'
'Ay\,se Uzg\"oren'
'Yavuz Erg\"un'
'Nazan Tuno\(glu'
'G\"urol Okay'

_publ_section_title
;
 Diethyl 7-oxo-3-(pyrrolidin-1-yl)cycloocta-2,8-diene-1,2-dicarboxylate
;
_journal_issue 1
_journal_name_full 'Acta Crystallographica Section E'
_journal_page_first o48
_journal_page_last o50
_journal_paper_doi 10.1107/S1600536803027132
_journal_volume 60
_journal_year 2004
_chemical_formula_iupac 'C18 H25 N O5'
_chemical_formula_moiety 'C18 H25 N O5'
_chemical_formula_sum 'C18 H25 N O5'
_chemical_formula_weight 335.39
_chemical_name_systematic
;
Diethyl 7-oxo-3-(pyrrolidin-1-yl)cycloocta-2,8-diene-1,2-dicarboxylate
;
_space_group_IT_number 14
_symmetry_cell_setting monoclinic
_symmetry_space_group_name_Hall '-P 2ybc'
_symmetry_space_group_name_H-M 'P 1 21/c 1'
_atom_sites_solution_hydrogens geom
_atom_sites_solution_primary direct
_atom_sites_solution_secondary difmap
_audit_creation_method SHELXL-97
_cell_angle_alpha 90.00
_cell_angle_beta 82.044(10)
_cell_angle_gamma 90.00
_cell_formula_units_Z 4
_cell_length_a 16.3870(16)
_cell_length_b 9.5645(12)
_cell_length_c 11.3393(19)
_cell_measurement_reflns_used 25
_cell_measurement_temperature 293(2)
_cell_measurement_theta_max 22
_cell_measurement_theta_min 11
_cell_volume 1760.1(4)
_computing_cell_refinement 'CAD-4 EXPRESS'
_computing_data_collection 'CAD-4 EXPRESS (Enraf-Nonius, 1994)'
_computing_data_reduction 'XCAD4 (Harms & Wocadlo, 1995)'
_computing_molecular_graphics 'ORTEP-3 for Windows (Farrugia, 1997)'
_computing_publication_material 'WinGX (Farrugia, 1999)'
_computing_structure_refinement 'SHELXL97 (Sheldrick, 1997)'
_computing_structure_solution 'SHELXS97 (Sheldrick, 1997)'
_diffrn_ambient_temperature 293(2)
_diffrn_measured_fraction_theta_full 1.000
_diffrn_measured_fraction_theta_max 1.000
_diffrn_measurement_device_type 'Enraf-Nonius CAD-4'
_diffrn_measurement_method 'non-profiled \w'
_diffrn_radiation_monochromator graphite
_diffrn_radiation_source 'fine-focus sealed tube'
_diffrn_radiation_type MoK\a
_diffrn_radiation_wavelength 0.71073
_diffrn_reflns_av_R_equivalents 0.0186
_diffrn_reflns_av_sigmaI/netI 0.0423
_diffrn_reflns_limit_h_max 20
_diffrn_reflns_limit_h_min -20
_diffrn_reflns_limit_k_max 11
_diffrn_reflns_limit_k_min 0
_diffrn_reflns_limit_l_max 0
_diffrn_reflns_limit_l_min -13
_diffrn_reflns_number 3194
_diffrn_reflns_theta_full 25.71
_diffrn_reflns_theta_max 25.71
_diffrn_reflns_theta_min 2.47
_diffrn_standards_decay_% 1
_diffrn_standards_interval_time 120
_diffrn_standards_number 3
_exptl_absorpt_coefficient_mu 0.092
_exptl_absorpt_correction_type none
_exptl_crystal_colour yellow
_exptl_crystal_density_diffrn 1.266
_exptl_crystal_density_method 'not measured'
_exptl_crystal_description plate
_exptl_crystal_F_000 720
_exptl_crystal_size_max 0.40
_exptl_crystal_size_mid 0.25
_exptl_crystal_size_min 0.10
_refine_diff_density_max 0.152
_refine_diff_density_min -0.229
_refine_ls_extinction_method none
_refine_ls_goodness_of_fit_ref 1.022
_refine_ls_hydrogen_treatment refall
_refine_ls_matrix_type full
_refine_ls_number_parameters 317
_refine_ls_number_reflns 3124
_refine_ls_number_restraints 0
_refine_ls_restrained_S_all 1.022
_refine_ls_R_factor_all 0.0864
_refine_ls_R_factor_gt 0.0418
_refine_ls_shift/su_max 0.000
_refine_ls_shift/su_mean 0.000
_refine_ls_structure_factor_coef Fsqd
_refine_ls_weighting_details 'calc w = 1/[\s^2^(Fo^2^)+(0.0596P)^2^+0.2352P] where P = (Fo^2^+2Fc^2^)/3'
_refine_ls_weighting_scheme calc
_refine_ls_wR_factor_gt 0.0985
_refine_ls_wR_factor_ref 0.1166
_reflns_number_gt 2047
_reflns_number_total 3124
_reflns_threshold_expression I>2\s(I)
_cod_data_source_file ci6310.cif
_cod_data_source_block I
_cod_original_sg_symbol_H-M 'P 21/c'
_cod_database_code 2203052
_cod_database_fobs_code 2203052

loop_
_symmetry_equiv_pos_as_xyz
'x, y, z'
'-x, y+1/2, -z+1/2'
'-x, -y, -z'
'x, -y-1/2, z-1/2'

loop_
_atom_site_label
_atom_site_fract_x
_atom_site_fract_y
_atom_site_fract_z
_atom_site_U_iso_or_equiv
_atom_site_adp_type
_atom_site_calc_flag
_atom_site_occupancy
_atom_site_type_symbol
H41 0.0630(11) 0.455(2) 0.7470(17) 0.038(5) Uiso d 1 H
H42 0.1000(10) 0.593(2) 0.7969(17) 0.035(5) Uiso d 1 H
H181 0.1046(14) 0.229(3) 0.655(2) 0.068(7) Uiso d 1 H
H182 0.0622(14) 0.338(2) 0.577(2) 0.061(7) Uiso d 1 H
H152 0.2734(12) 0.449(2) 0.4668(17) 0.043(6) Uiso d 1 H
H132 0.4758(13) 0.477(2) 0.748(2) 0.059(7) Uiso d 1 H
H151 0.2920(13) 0.298(2) 0.5144(19) 0.055(6) Uiso d 1 H
H131 0.4902(13) 0.457(3) 0.608(2) 0.063(7) Uiso d 1 H
H102 0.4291(15) 0.643(3) 0.950(2) 0.069(8) Uiso d 1 H
H171 0.1753(15) 0.115(3) 0.499(2) 0.069(8) Uiso d 1 H
H172 0.0963(15) 0.168(3) 0.432(2) 0.069(7) Uiso d 1 H
H101 0.3551(14) 0.699(3) 1.042(2) 0.061(7) Uiso d 1 H
H141 0.5365(16) 0.692(3) 0.580(3) 0.083(9) Uiso d 1 H
H143 0.5163(19) 0.711(3) 0.726(3) 0.102(11) Uiso d 1 H
H51 0.0453(13) 0.564(3) 0.570(2) 0.063(7) Uiso d 1 H
H81 0.2073(13) 0.886(3) 0.798(2) 0.056(6) Uiso d 1 H
H52 0.0060(13) 0.665(2) 0.6726(19) 0.057(6) Uiso d 1 H
H162 0.1725(16) 0.368(3) 0.359(2) 0.084(9) Uiso d 1 H
H142 0.5888(17) 0.614(3) 0.667(2) 0.079(8) Uiso d 1 H
H161 0.2416(17) 0.242(3) 0.341(2) 0.084(8) Uiso d 1 H
H62 0.1633(13) 0.703(2) 0.5405(17) 0.042(6) Uiso d 1 H
H61 0.0841(15) 0.799(3) 0.529(2) 0.072(7) Uiso d 1 H
H113 0.314(2) 0.469(3) 1.096(3) 0.098(11) Uiso d 1 H
H112 0.3877(18) 0.406(4) 1.008(3) 0.102(11) Uiso d 1 H
H111 0.4085(19) 0.500(3) 1.120(3) 0.107(11) Uiso d 1 H
O3 0.34415(8) 0.36473(16) 0.67906(13) 0.0469(4) Uani d 1 O
O4 0.39487(7) 0.58276(14) 0.66305(11) 0.0371(3) Uani d 1 O
O2 0.31779(8) 0.60687(16) 0.90716(12) 0.0460(4) Uani d 1 O
C2 0.25154(10) 0.5607(2) 0.69375(15) 0.0321(4) Uani d 1 C
N1 0.18327(9) 0.38448(18) 0.59080(13) 0.0365(4) Uani d 1 N
C12 0.33222(10) 0.4888(2) 0.67724(16) 0.0326(4) Uani d 1 C
C3 0.18133(10) 0.4898(2) 0.66887(15) 0.0328(4) Uani d 1 C
C1 0.24907(11) 0.6964(2) 0.75342(16) 0.0360(5) Uani d 1 C
C13 0.47621(11) 0.5262(2) 0.6712(2) 0.0426(5) Uani d 1 C
O1 0.34500(10) 0.82883(18) 0.85184(15) 0.0654(5) Uani d 1 O
O5 0.09340(11) 0.9465(2) 0.70024(19) 0.0810(6) Uani d 1 O
C9 0.31047(12) 0.7200(2) 0.84020(18) 0.0434(5) Uani d 1 C
C8 0.19924(13) 0.8081(2) 0.74972(19) 0.0459(5) Uani d 1 C
C4 0.09685(11) 0.5369(3) 0.72362(18) 0.0411(5) Uani d 1 C
C15 0.24877(13) 0.3596(3) 0.49084(18) 0.0449(5) Uani d 1 C
C7 0.13349(12) 0.8393(2) 0.6786(2) 0.0513(6) Uani d 1 C
C14 0.53471(15) 0.6465(3) 0.6591(3) 0.0610(7) Uani d 1 C
C6 0.11407(15) 0.7437(3) 0.5819(2) 0.0539(6) Uani d 1 C
C5 0.05740(13) 0.6250(3) 0.6335(2) 0.0515(6) Uani d 1 C
C18 0.11464(14) 0.2855(3) 0.5846(2) 0.0502(6) Uani d 1 C
C10 0.37524(17) 0.6200(3) 0.9942(2) 0.0573(6) Uani d 1 C
C16 0.20273(17) 0.2908(3) 0.3993(2) 0.0609(7) Uani d 1 C
C11 0.3741(3) 0.4873(4) 1.0597(3) 0.0816(10) Uani d 1 C
C17 0.14275(17) 0.1969(3) 0.4762(2) 0.0623(7) Uani d 1 C

loop_
_atom_site_aniso_label
_atom_site_aniso_U_11
_atom_site_aniso_U_22
_atom_site_aniso_U_33
_atom_site_aniso_U_12
_atom_site_aniso_U_13
_atom_site_aniso_U_23
O3 0.0408(7) 0.0347(10) 0.0666(10) 0.0033(6) -0.0130(7) 0.0034(7)
O4 0.0286(6) 0.0385(9) 0.0446(8) 0.0001(5) -0.0068(5) 0.0030(6)
O2 0.0521(8) 0.0503(10) 0.0390(8) -0.0027(7) -0.0184(6) -0.0043(7)
C2 0.0290(9) 0.0349(12) 0.0329(10) 0.0012(7) -0.0056(7) 0.0012(8)
N1 0.0347(8) 0.0427(11) 0.0324(9) -0.0035(7) -0.0058(6) -0.0030(7)
C12 0.0324(9) 0.0354(13) 0.0311(10) 0.0004(8) -0.0080(7) 0.0022(8)
C3 0.0313(9) 0.0402(13) 0.0272(10) 0.0014(8) -0.0057(7) 0.0042(8)
C1 0.0353(9) 0.0405(13) 0.0319(11) 0.0009(8) -0.0034(8) -0.0015(8)
C13 0.0291(10) 0.0505(15) 0.0489(14) 0.0031(9) -0.0082(9) 0.0013(11)
O1 0.0762(11) 0.0461(12) 0.0793(12) -0.0086(8) -0.0305(9) -0.0095(8)
O5 0.0634(11) 0.0613(14) 0.1207(16) 0.0280(9) -0.0209(10) -0.0083(11)
C9 0.0452(11) 0.0396(15) 0.0459(13) 0.0025(9) -0.0082(9) -0.0089(10)
C8 0.0465(11) 0.0434(15) 0.0474(13) 0.0074(10) -0.0049(10) -0.0049(10)
C4 0.0311(10) 0.0567(15) 0.0348(12) 0.0006(9) -0.0018(8) -0.0030(10)
C15 0.0471(12) 0.0468(16) 0.0393(12) 0.0028(11) -0.0009(10) -0.0066(10)
C7 0.0428(11) 0.0495(16) 0.0595(14) 0.0097(10) 0.0009(10) 0.0080(11)
C14 0.0377(12) 0.070(2) 0.0758(19) -0.0082(12) -0.0088(12) 0.0050(15)
C6 0.0492(13) 0.0696(18) 0.0439(14) 0.0184(12) -0.0100(11) 0.0113(12)
C5 0.0368(11) 0.0688(17) 0.0506(14) 0.0120(11) -0.0123(10) -0.0069(12)
C18 0.0474(13) 0.0518(16) 0.0536(15) -0.0128(11) -0.0145(11) -0.0013(11)
C10 0.0629(15) 0.0668(19) 0.0476(14) 0.0035(13) -0.0265(12) -0.0139(13)
C16 0.0735(16) 0.062(2) 0.0469(15) 0.0028(14) -0.0082(13) -0.0162(13)
C11 0.102(3) 0.080(3) 0.073(2) 0.0066(19) -0.050(2) 0.0007(17)
C17 0.0681(16) 0.0562(19) 0.0668(17) -0.0054(13) -0.0236(13) -0.0161(13)

loop_
_atom_type_symbol
_atom_type_description
_atom_type_scat_dispersion_real
_atom_type_scat_dispersion_imag
_atom_type_scat_source
C C 0.0033 0.0016 'International Tables Vol C Tables 4.2.6.8 and 6.1.1.4'
H H 0.0000 0.0000 'International Tables Vol C Tables 4.2.6.8 and 6.1.1.4'
N N 0.0061 0.0033 'International Tables Vol C Tables 4.2.6.8 and 6.1.1.4'
O O 0.0106 0.0060 'International Tables Vol C Tables 4.2.6.8 and 6.1.1.4'

loop_
_geom_angle_atom_site_label_1
_geom_angle_atom_site_label_2
_geom_angle_atom_site_label_3
_geom_angle
_geom_angle_publ_flag
C12 O4 C13 115.6(2) yes
C9 O2 C10 115.5(2) yes
C3 C2 C1 123.6(2) yes
C3 C2 C12 119.7(2) yes
C1 C2 C12 116.0(2) yes
C3 N1 C15 125.5(2) yes
C3 N1 C18 124.4(2) yes
C15 N1 C18 109.8(2) yes
O3 C12 O4 122.2(2) yes
O3 C12 C2 126.9(2) yes
O4 C12 C2 110.8(2) yes
N1 C3 C2 123.6(2) yes
N1 C3 C4 115.7(2) yes
C2 C3 C4 120.5(2) yes
C8 C1 C2 131.8(2) yes
C8 C1 C9 111.2(2) yes
C2 C1 C9 117.0(2) yes
O4 C13 C14 106.9(2) yes
O4 C13 H132 109.8(12) ?
C14 C13 H132 112.1(13) ?
O4 C13 H131 109.4(13) ?
C14 C13 H131 112.0(14) ?
H132 C13 H131 107(2) ?
O1 C9 O2 124.0(2) yes
O1 C9 C1 124.4(2) yes
O2 C9 C1 111.6(2) yes
C1 C8 C7 132.4(2) yes
C1 C8 H81 118.2(14) ?
C7 C8 H81 109.3(14) ?
C3 C4 C5 109.7(2) yes
C3 C4 H41 109.1(11) ?
C5 C4 H41 110.3(11) ?
C3 C4 H42 110.8(10) ?
C5 C4 H42 109.4(11) ?
H41 C4 H42 107.5(15) ?
N1 C15 C16 102.7(2) yes
N1 C15 H152 107.9(12) ?
C16 C15 H152 114.7(12) ?
N1 C15 H151 111.3(13) ?
C16 C15 H151 111.7(13) ?
H152 C15 H151 108.5(17) ?
O5 C7 C8 118.4(2) yes
O5 C7 C6 119.8(2) yes
C8 C7 C6 121.8(2) yes
C13 C14 H141 111.0(16) ?
C13 C14 H143 106.8(18) ?
H141 C14 H143 113(2) ?
C13 C14 H142 109.5(16) ?
H141 C14 H142 109(2) ?
H143 C14 H142 108(2) ?
C7 C6 C5 110.7(2) yes
C7 C6 H62 110.8(12) ?
C5 C6 H62 108.4(12) ?
C7 C6 H61 106.9(15) ?
C5 C6 H61 107.9(14) ?
H62 C6 H61 112.1(18) ?
C6 C5 C4 111.9(2) yes
C6 C5 H51 109.8(14) ?
C4 C5 H51 108.3(14) ?
C6 C5 H52 108.7(13) ?
C4 C5 H52 109.3(13) ?
H51 C5 H52 108.8(19) ?
N1 C18 C17 104.4(2) yes
N1 C18 H181 111.4(15) ?
C17 C18 H181 111.0(15) ?
N1 C18 H182 110.4(13) ?
C17 C18 H182 112.1(13) ?
H181 C18 H182 107.5(19) ?
O2 C10 C11 107.7(2) yes
O2 C10 H102 106.9(14) ?
C11 C10 H102 113.7(15) ?
O2 C10 H101 104.2(14) ?
C11 C10 H101 114.7(15) ?
H102 C10 H101 109(2) ?
C17 C16 C15 102.0(2) yes
C17 C16 H162 111.5(15) ?
C15 C16 H162 108.0(16) ?
C17 C16 H161 114.7(17) ?
C15 C16 H161 109.6(16) ?
H162 C16 H161 111(2) ?
C10 C11 H113 107.1(18) ?
C10 C11 H112 113.2(19) ?
H113 C11 H112 104(3) ?
C10 C11 H111 106.8(19) ?
H113 C11 H111 111(2) ?
H112 C11 H111 115(3) ?
C18 C17 C16 103.7(2) yes
C18 C17 H171 110.2(14) ?
C16 C17 H171 106.6(14) ?
C18 C17 H172 113.0(13) ?
C16 C17 H172 110.7(14) ?
H171 C17 H172 112(2) ?

loop_
_geom_bond_atom_site_label_1
_geom_bond_atom_site_label_2
_geom_bond_distance
_geom_bond_publ_flag
O3 C12 1.204(2) yes
O4 C12 1.357(2) yes
O4 C13 1.453(2) yes
O2 C9 1.337(3) yes
O2 C10 1.461(3) yes
C2 C3 1.398(2) yes
C2 C1 1.462(3) yes
C2 C12 1.479(2) yes
N1 C3 1.338(2) yes
N1 C15 1.468(2) yes
N1 C18 1.479(3) yes
C3 C4 1.506(2) yes
C1 C8 1.348(3) yes
C1 C9 1.518(3) yes
C13 C14 1.492(3) yes
C13 H132 0.99(2) ?
C13 H131 0.98(3) ?
O1 C9 1.201(2) yes
O5 C7 1.224(3) yes
C8 C7 1.464(3) yes
C8 H81 0.95(2) ?
C4 C5 1.535(3) yes
C4 H41 0.97(2) ?
C4 H42 1.00(2) ?
C15 C16 1.516(3) yes
C15 H152 0.97(2) ?
C15 H151 0.99(2) ?
C7 C6 1.495(4) yes
C14 H141 0.99(3) ?
C14 H143 1.00(3) ?
C14 H142 0.96(3) ?
C6 C5 1.530(3) yes
C6 H62 0.96(2) ?
C6 H61 0.99(3) ?
C5 H51 0.97(2) ?
C5 H52 0.98(2) ?
C18 C17 1.511(3) yes
C18 H181 0.95(3) ?
C18 H182 1.01(2) ?
C10 C11 1.469(4) yes
C10 H102 0.98(2) ?
C10 H101 0.96(3) ?
C16 C17 1.515(4) yes
C16 H162 1.03(3) ?
C16 H161 0.97(3) ?
C11 H113 1.03(3) ?
C11 H112 0.98(3) ?
C11 H111 0.95(4) ?
C17 H171 1.00(3) ?
C17 H172 1.00(2) ?

loop_
_geom_torsion_atom_site_label_1
_geom_torsion_atom_site_label_2
_geom_torsion_atom_site_label_3
_geom_torsion_atom_site_label_4
_geom_torsion
_geom_torsion_publ_flag
C13 O4 C12 O3 -10.4(3) ?
C13 O4 C12 C2 167.53(16) ?
C3 C2 C12 O3 -24.4(3) ?
C1 C2 C12 O3 146.42(19) ?
C3 C2 C12 O4 157.8(2) yes
C1 C2 C12 O4 -31.4(2) ?
C15 N1 C3 C2 -23.6(3) ?
C18 N1 C3 C2 163.9(2) ?
C15 N1 C3 C4 151.9(2) yes
C18 N1 C3 C4 -20.7(3) ?
C1 C2 C3 N1 163.36(17) ?
C12 C2 C3 N1 -26.6(3) ?
C1 C2 C3 C4 -11.9(3) yes
C12 C2 C3 C4 158.16(17) ?
C3 C2 C1 C8 -34.7(3) yes
C12 C2 C1 C8 154.9(2) ?
C3 C2 C1 C9 142.61(18) ?
C12 C2 C1 C9 -27.8(2) ?
C12 O4 C13 C14 -177.33(19) ?
C10 O2 C9 O1 -3.2(3) ?
C10 O2 C9 C1 -179.56(17) ?
C8 C1 C9 O1 -39.9(3) ?
C2 C1 C9 O1 142.2(2) ?
C8 C1 C9 O2 136.4(2) yes
C2 C1 C9 O2 -41.4(2) ?
C2 C1 C8 C7 -5.3(4) yes
C9 C1 C8 C7 177.2(2) ?
N1 C3 C4 C5 -76.3(2) ?
C2 C3 C4 C5 99.3(2) ?
C3 N1 C15 C16 -149.4(2) ?
C18 N1 C15 C16 24.0(3) ?
C1 C8 C7 O5 174.5(2) ?
C1 C8 C7 C6 -5.0(4) ?
O5 C7 C6 C5 -96.3(3) ?
C8 C7 C6 C5 83.2(3) ?
C7 C6 C5 C4 -59.9(3) ?
C3 C4 C5 C6 -52.2(3) ?
C3 N1 C18 C17 174.5(2) ?
C15 N1 C18 C17 1.0(3) ?
C9 O2 C10 C11 179.3(2) ?
N1 C15 C16 C17 -39.1(3) ?
N1 C18 C17 C16 -25.7(3) ?
C15 C16 C17 C18 40.3(3) ?

loop_
_cod_related_entry_id
_cod_related_entry_database
_cod_related_entry_code
1 ChemSpider 21174562
